data_4501634
loop_
_publ_author_name
'Chandrasekhar, Vadapalli'
'Singh, Puja'

_publ_section_title
;
 In Situ Generated Hydrated Diorganotin Cations as Synthons for
 Hydrogen-Bonded and Coordination-Driven 1D-, 2D-, and 3D-Assemblies
;
_journal_issue 7
_journal_name_full 'Crystal Growth &amp; Design'
_journal_page_first 3077
_journal_paper_doi 10.1021/cg100179q
_journal_volume 10
_journal_year 2010
_chemical_formula_moiety 'C98 H128 O20 P4 S4 Sn3, 2(O)'
_chemical_formula_sum 'C98 H128 O22 P4 S4 Sn3'
_chemical_formula_weight 2266.19
_chemical_name_common 'organotin sulfonate'
_chemical_name_systematic
; 
 ? 
;
_space_group_IT_number 2
_symmetry_cell_setting triclinic
_symmetry_space_group_name_Hall '-P 1'
_symmetry_space_group_name_H-M 'P -1'
_atom_sites_solution_hydrogens geom
_atom_sites_solution_primary direct
_atom_sites_solution_secondary difmap
_audit_creation_method SHELXL-97
_cell_angle_alpha 88.629(5)
_cell_angle_beta 78.684(5)
_cell_angle_gamma 89.348(5)
_cell_formula_units_Z 1
_cell_length_a 11.751(5)
_cell_length_b 11.816(5)
_cell_length_c 18.039(5)
_cell_measurement_reflns_used 2661
_cell_measurement_temperature 293(2)
_cell_measurement_theta_max 23.74
_cell_measurement_theta_min 2.30
_cell_volume 2455.3(16)
_computing_cell_refinement 'Bruker SMART'
_computing_data_collection 'Bruker SMART'
_computing_data_reduction 'Bruker SAINT'
_computing_molecular_graphics 'Bruker SHELXTL'
_computing_publication_material 'Bruker SHELXTL'
_computing_structure_refinement 'Bruker SHELXTL'
_computing_structure_solution 'Bruker SHELXTL'
_diffrn_ambient_temperature 293(2)
_diffrn_measured_fraction_theta_full 0.976
_diffrn_measured_fraction_theta_max 0.976
_diffrn_measurement_device_type 'CCD area detector'
_diffrn_measurement_method 'phi and omega scans'
_diffrn_radiation_monochromator graphite
_diffrn_radiation_source 'sealed tube'
_diffrn_radiation_type MoK\a
_diffrn_radiation_wavelength 0.71069
_diffrn_reflns_av_R_equivalents 0.0370
_diffrn_reflns_av_sigmaI/netI 0.0843
_diffrn_reflns_limit_h_max 14
_diffrn_reflns_limit_h_min -14
_diffrn_reflns_limit_k_max 12
_diffrn_reflns_limit_k_min -14
_diffrn_reflns_limit_l_max 21
_diffrn_reflns_limit_l_min -22
_diffrn_reflns_number 13679
_diffrn_reflns_theta_full 26.00
_diffrn_reflns_theta_max 26.00
_diffrn_reflns_theta_min 2.30
_exptl_absorpt_coefficient_mu 0.978
_exptl_absorpt_correction_T_max 0.956
_exptl_absorpt_correction_T_min 0.928
_exptl_absorpt_correction_type empirical
_exptl_absorpt_process_details SADABS
_exptl_crystal_colour colorless
_exptl_crystal_density_diffrn 1.533
_exptl_crystal_density_method 'not measured'
_exptl_crystal_description block-like
_exptl_crystal_F_000 1166
_exptl_crystal_size_max 0.09
_exptl_crystal_size_mid 0.06
_exptl_crystal_size_min 0.05
_refine_diff_density_max 5.810
_refine_diff_density_min -1.034
_refine_diff_density_rms 0.225
_refine_ls_extinction_method none
_refine_ls_goodness_of_fit_ref 1.073
_refine_ls_hydrogen_treatment mixed
_refine_ls_matrix_type full
_refine_ls_number_parameters 599
_refine_ls_number_reflns 9421
_refine_ls_number_restraints 1
_refine_ls_restrained_S_all 1.073
_refine_ls_R_factor_all 0.0975
_refine_ls_R_factor_gt 0.0696
_refine_ls_shift/su_max 0.000
_refine_ls_shift/su_mean 0.000
_refine_ls_structure_factor_coef Fsqd
_refine_ls_weighting_details 'calc w=1/[\s^2^(Fo^2^)+(0.1267P)^2^+1.1367P] where P=(Fo^2^+2Fc^2^)/3'
_refine_ls_weighting_scheme calc
_refine_ls_wR_factor_gt 0.1868
_refine_ls_wR_factor_ref 0.2213
_reflns_number_gt 6718
_reflns_number_total 9421
_reflns_threshold_expression >2sigma(I)
_cod_data_source_file cg100179q_si_009.cif
_cod_data_source_block 12juncm
_cod_depositor_comments
;
The following automatic conversions were performed:

'_symmetry_cell_setting' value 'Triclinic' changed to 'triclinic'
according to /home/saulius/struct/CIF-dictionaries/cif_core.dic
dictionary named 'cif_core.dic' version 2.4.2 from
2011-04-26.

'_exptl_absorpt_correction_type' value 'Empirical'
changed to 'empirical' according to
/home/saulius/struct/CIF-dictionaries/cif_core.dic dictionary named
'cif_core.dic' version 2.4.2 from 2011-04-26.

Automatic conversion script
Id: cif_fix_values 1715 2011-07-08 13:25:40Z adriana 
;
_cod_original_sg_symbol_H-M 'P-1 '
_cod_database_code 4501634

loop_
_symmetry_equiv_pos_as_xyz
'x, y, z'
'-x, -y, -z'

loop_
_atom_site_label
_atom_site_type_symbol
_atom_site_fract_x
_atom_site_fract_y
_atom_site_fract_z
_atom_site_U_iso_or_equiv
_atom_site_adp_type
_atom_site_occupancy
_atom_site_symmetry_multiplicity
_atom_site_calc_flag
_atom_site_refinement_flags
_atom_site_disorder_assembly
_atom_site_disorder_group
Sn1 Sn 0.5000 0.0000 0.0000 0.01468(18) Uani 1 2 d S . .
Sn2 Sn 0.14296(5) 0.46886(5) 0.49227(3) 0.03038(19) Uani 1 1 d . . .
S1 S 0.67028(14) 0.21794(14) 0.04550(10) 0.0185(4) Uani 1 1 d . . .
S2 S 0.39413(16) 0.50258(16) 0.35745(11) 0.0269(4) Uani 1 1 d . . .
P1 P 0.44571(14) -0.15813(14) 0.17901(10) 0.0161(4) Uani 1 1 d . . .
P2 P 0.07239(15) -0.23801(16) 0.25722(10) 0.0202(4) Uani 1 1 d . . .
O1 O 0.4314(4) -0.0855(4) 0.1115(3) 0.0182(10) Uani 1 1 d . . .
O2 O 0.0569(5) -0.2831(5) 0.3373(3) 0.0322(13) Uani 1 1 d . . .
O3 O 0.5765(4) 0.1329(4) 0.0618(3) 0.0202(10) Uani 1 1 d . . .
O4 O 0.6528(4) 0.2983(4) -0.0124(3) 0.0229(11) Uani 1 1 d . . .
O5 O 0.7831(4) 0.1644(4) 0.0327(3) 0.0245(11) Uani 1 1 d . . .
O6 O 0.2689(4) 0.5270(5) 0.3744(3) 0.0331(13) Uani 1 1 d . A .
O7 O 0.4641(5) 0.6042(5) 0.3535(3) 0.0342(13) Uani 1 1 d . A .
O8 O 0.4254(5) 0.4147(5) 0.4078(3) 0.0342(13) Uani 1 1 d . A .
O9 O 0.0208(5) 0.5415(5) 0.4344(3) 0.0322(13) Uani 1 1 d D . .
O10A O 0.1805(12) 0.3865(10) 0.6135(8) 0.023(5) Uiso 0.46(3) 1 d P A 1
O10B O 0.2295(15) 0.3556(13) 0.5849(10) 0.056(5) Uiso 0.54(3) 1 d P A 2
O11A O 0.4550(15) 0.2933(11) 0.5276(9) 0.047(5) Uiso 0.55(3) 1 d P B 1
O11B O 0.3986(14) 0.3088(11) 0.5558(9) 0.032(5) Uiso 0.45(3) 1 d P B 2
C1 C 0.6525(5) -0.0988(6) -0.0068(4) 0.0195(14) Uani 1 1 d . . .
H1A H 0.6831 -0.0864 0.0385 0.023 Uiso 1 1 calc R . .
H1B H 0.6307 -0.1778 -0.0059 0.023 Uiso 1 1 calc R . .
C2 C 0.7520(6) -0.0791(6) -0.0756(4) 0.0238(16) Uani 1 1 d . . .
H2A H 0.7223 -0.0878 -0.1217 0.029 Uiso 1 1 calc R . .
H2B H 0.7797 -0.0022 -0.0752 0.029 Uiso 1 1 calc R . .
C3 C 0.8530(6) -0.1612(7) -0.0757(4) 0.0297(17) Uani 1 1 d . . .
H3A H 0.8246 -0.2378 -0.0763 0.036 Uiso 1 1 calc R . .
H3B H 0.9098 -0.1487 -0.1219 0.036 Uiso 1 1 calc R . .
C4 C 0.9122(7) -0.1514(7) -0.0099(5) 0.0320(18) Uani 1 1 d . . .
H4A H 0.9325 -0.0738 -0.0050 0.048 Uiso 1 1 calc R . .
H4B H 0.9813 -0.1973 -0.0181 0.048 Uiso 1 1 calc R . .
H4C H 0.8610 -0.1768 0.0354 0.048 Uiso 1 1 calc R . .
C29 C 0.5635(6) -0.2584(6) 0.1576(4) 0.0177(14) Uani 1 1 d . . .
C30 C 0.6649(6) -0.2508(6) 0.1878(5) 0.0311(18) Uani 1 1 d . . .
H30 H 0.6717 -0.1952 0.2224 0.037 Uiso 1 1 calc R . .
C31 C 0.7525(7) -0.3258(7) 0.1658(6) 0.042(2) Uani 1 1 d . . .
H31 H 0.8187 -0.3223 0.1867 0.050 Uiso 1 1 calc R . .
C32 C 0.7461(6) -0.4074(6) 0.1131(5) 0.0285(17) Uani 1 1 d . . .
H32 H 0.8080 -0.4569 0.0983 0.034 Uiso 1 1 calc R . .
C33 C 0.6474(6) -0.4155(6) 0.0823(4) 0.0267(16) Uani 1 1 d . . .
H33 H 0.6426 -0.4701 0.0468 0.032 Uiso 1 1 calc R . .
C34 C 0.5556(6) -0.3409(6) 0.1052(4) 0.0246(16) Uani 1 1 d . . .
H34 H 0.4886 -0.3463 0.0854 0.029 Uiso 1 1 calc R . .
C23 C 0.4636(5) -0.0708(6) 0.2565(4) 0.0175(14) Uani 1 1 d . . .
C24 C 0.4598(6) 0.0470(6) 0.2472(4) 0.0227(15) Uani 1 1 d . . .
H24 H 0.4533 0.0788 0.2006 0.027 Uiso 1 1 calc R . .
C25 C 0.4657(7) 0.1165(7) 0.3071(4) 0.0286(17) Uani 1 1 d . . .
H25 H 0.4620 0.1948 0.3011 0.034 Uiso 1 1 calc R . .
C26 C 0.4773(6) 0.0669(6) 0.3775(4) 0.0279(17) Uani 1 1 d . . .
H26 H 0.4811 0.1123 0.4183 0.034 Uiso 1 1 calc R . .
C27 C 0.4831(7) -0.0497(6) 0.3849(4) 0.0265(16) Uani 1 1 d . . .
H27 H 0.4933 -0.0826 0.4305 0.032 Uiso 1 1 calc R . .
C28 C 0.4738(6) -0.1172(6) 0.3257(4) 0.0262(16) Uani 1 1 d . . .
H28 H 0.4745 -0.1955 0.3323 0.031 Uiso 1 1 calc R . .
C35 C 0.3152(5) -0.2399(6) 0.2126(4) 0.0187(14) Uani 1 1 d . . .
H35A H 0.3082 -0.2972 0.1761 0.022 Uiso 1 1 calc R . .
H35B H 0.3207 -0.2781 0.2600 0.022 Uiso 1 1 calc R . .
C36 C 0.2081(6) -0.1641(6) 0.2243(4) 0.0213(15) Uani 1 1 d . . .
H36A H 0.2045 -0.1252 0.1768 0.026 Uiso 1 1 calc R . .
H36B H 0.2163 -0.1071 0.2606 0.026 Uiso 1 1 calc R . .
C43 C 0.0685(5) -0.3503(6) 0.1920(4) 0.0199(15) Uani 1 1 d . . .
C44 C 0.0979(6) -0.3325(6) 0.1141(4) 0.0227(15) Uani 1 1 d . . .
H44 H 0.1202 -0.2607 0.0946 0.027 Uiso 1 1 calc R . .
C45 C 0.0943(6) -0.4198(6) 0.0655(4) 0.0248(16) Uani 1 1 d . . .
H45 H 0.1144 -0.4068 0.0135 0.030 Uiso 1 1 calc R . .
C46 C 0.0602(6) -0.5286(6) 0.0941(5) 0.0281(17) Uani 1 1 d . . .
H46 H 0.0581 -0.5881 0.0617 0.034 Uiso 1 1 calc R . .
C47 C 0.0303(6) -0.5449(6) 0.1711(5) 0.0298(18) Uani 1 1 d . . .
H47 H 0.0071 -0.6164 0.1905 0.036 Uiso 1 1 calc R . .
C48 C 0.0334(6) -0.4589(6) 0.2200(4) 0.0238(16) Uani 1 1 d . . .
H48 H 0.0124 -0.4724 0.2719 0.029 Uiso 1 1 calc R . .
C37 C -0.0386(6) -0.1345(6) 0.2481(4) 0.0213(15) Uani 1 1 d . . .
C38 C -0.1180(6) -0.1059(6) 0.3132(4) 0.0292(17) Uani 1 1 d . . .
H38 H -0.1117 -0.1395 0.3594 0.035 Uiso 1 1 calc R . .
C39 C -0.2042(7) -0.0299(6) 0.3101(5) 0.0317(18) Uani 1 1 d . . .
H39 H -0.2561 -0.0117 0.3542 0.038 Uiso 1 1 calc R . .
C40 C -0.2159(7) 0.0207(7) 0.2425(5) 0.0341(19) Uani 1 1 d . . .
H40 H -0.2761 0.0719 0.2409 0.041 Uiso 1 1 calc R . .
C41 C -0.1377(6) -0.0047(7) 0.1767(5) 0.0330(18) Uani 1 1 d . . .
H41 H -0.1435 0.0311 0.1311 0.040 Uiso 1 1 calc R . .
C42 C -0.0508(6) -0.0840(6) 0.1797(5) 0.0268(17) Uani 1 1 d . . .
H42 H -0.0001 -0.1036 0.1355 0.032 Uiso 1 1 calc R . .
C13 C 0.6527(5) 0.2917(6) 0.1318(4) 0.0167(14) Uani 1 1 d . . .
C14 C 0.7421(6) 0.2916(6) 0.1694(4) 0.0227(15) Uani 1 1 d . . .
H14 H 0.8118 0.2565 0.1484 0.027 Uiso 1 1 calc R . .
C15 C 0.7306(6) 0.3436(6) 0.2395(4) 0.0256(16) Uani 1 1 d . . .
H15 H 0.7930 0.3440 0.2642 0.031 Uiso 1 1 calc R . .
C16 C 0.6278(6) 0.3938(6) 0.2718(4) 0.0271(16) Uani 1 1 d . A .
H16 H 0.6200 0.4257 0.3192 0.033 Uiso 1 1 calc R . .
C17 C 0.5329(6) 0.3980(6) 0.2338(4) 0.0222(15) Uani 1 1 d . . .
C18 C 0.5460(6) 0.3456(6) 0.1625(4) 0.0190(14) Uani 1 1 d . A .
C19 C 0.4522(6) 0.3537(6) 0.1223(4) 0.0225(15) Uani 1 1 d . . .
H19 H 0.4605 0.3219 0.0748 0.027 Uiso 1 1 calc R A .
C20 C 0.3490(6) 0.4086(6) 0.1533(4) 0.0254(16) Uani 1 1 d . A .
H20 H 0.2902 0.4154 0.1256 0.030 Uiso 1 1 calc R . .
C21 C 0.3329(6) 0.4531(6) 0.2246(4) 0.0243(16) Uani 1 1 d . . .
H21 H 0.2623 0.4866 0.2456 0.029 Uiso 1 1 calc R A .
C22 C 0.4227(6) 0.4477(6) 0.2654(4) 0.0251(16) Uani 1 1 d . A .
C5 C 0.2128(7) 0.6127(7) 0.5355(4) 0.036(2) Uani 1 1 d . A .
H5A H 0.1799 0.6179 0.5890 0.043 Uiso 1 1 calc R . .
H5B H 0.2960 0.6025 0.5302 0.043 Uiso 1 1 calc R . .
C6 C 0.1891(7) 0.7239(7) 0.4956(5) 0.0324(18) Uani 1 1 d . . .
H6A H 0.2284 0.7215 0.4430 0.039 Uiso 1 1 calc R A .
H6B H 0.1065 0.7305 0.4966 0.039 Uiso 1 1 calc R . .
C7 C 0.2283(8) 0.8272(7) 0.5304(5) 0.042(2) Uani 1 1 d . A .
H7A H 0.1929 0.8272 0.5838 0.051 Uiso 1 1 calc R . .
H7B H 0.3117 0.8231 0.5265 0.051 Uiso 1 1 calc R . .
C8 C 0.1980(9) 0.9364(8) 0.4943(5) 0.049(2) Uani 1 1 d . . .
H8A H 0.2401 0.9413 0.4430 0.074 Uiso 1 1 calc R A .
H8B H 0.2185 0.9989 0.5219 0.074 Uiso 1 1 calc R . .
H8C H 0.1162 0.9388 0.4947 0.074 Uiso 1 1 calc R . .
C9 C 0.1566(7) 0.3012(7) 0.4519(5) 0.038(2) Uani 1 1 d . A .
H9A H 0.2371 0.2768 0.4452 0.046 Uiso 1 1 calc R . .
H9B H 0.1114 0.2517 0.4900 0.046 Uiso 1 1 calc R . .
C10 C 0.1164(8) 0.2878(7) 0.3791(5) 0.040(2) Uani 1 1 d . . .
H10A H 0.1650 0.3330 0.3400 0.048 Uiso 1 1 calc R A .
H10B H 0.0375 0.3163 0.3846 0.048 Uiso 1 1 calc R . .
C11 C 0.1201(9) 0.1644(7) 0.3544(5) 0.045(2) Uani 1 1 d . A .
H11A H 0.1979 0.1343 0.3516 0.054 Uiso 1 1 calc R . .
H11B H 0.0677 0.1198 0.3919 0.054 Uiso 1 1 calc R . .
C12 C 0.0861(10) 0.1543(8) 0.2790(5) 0.052(3) Uani 1 1 d . . .
H12A H 0.0071 0.1790 0.2826 0.078 Uiso 1 1 calc R A .
H12B H 0.0933 0.0767 0.2639 0.078 Uiso 1 1 calc R . .
H12C H 0.1361 0.2005 0.2422 0.078 Uiso 1 1 calc R . .
H101 H 0.059(8) 0.581(8) 0.401(5) 0.07(4) Uiso 1 1 d D . .
C49 C 0.2247(19) 0.390(2) 0.6593(13) 0.152(9) Uani 1 1 d . . .

loop_
_atom_site_aniso_label
_atom_site_aniso_U_11
_atom_site_aniso_U_22
_atom_site_aniso_U_33
_atom_site_aniso_U_23
_atom_site_aniso_U_13
_atom_site_aniso_U_12
Sn1 0.0159(3) 0.0126(3) 0.0153(3) -0.0003(2) -0.0026(2) 0.0014(2)
Sn2 0.0340(3) 0.0270(3) 0.0298(3) 0.0022(2) -0.0054(2) -0.0076(2)
S1 0.0179(8) 0.0169(9) 0.0205(9) -0.0013(7) -0.0031(7) -0.0007(6)
S2 0.0298(10) 0.0237(10) 0.0252(10) -0.0028(8) -0.0001(8) -0.0007(8)
P1 0.0183(8) 0.0127(8) 0.0178(9) 0.0006(7) -0.0043(7) -0.0002(7)
P2 0.0201(9) 0.0203(10) 0.0188(9) 0.0007(7) -0.0006(7) -0.0006(7)
O1 0.019(2) 0.019(2) 0.017(2) 0.0009(19) -0.0049(19) 0.0015(19)
O2 0.045(3) 0.027(3) 0.023(3) 0.002(2) -0.004(2) 0.007(3)
O3 0.025(2) 0.014(2) 0.020(3) -0.0029(19) -0.001(2) -0.007(2)
O4 0.024(2) 0.025(3) 0.019(3) 0.003(2) -0.003(2) 0.001(2)
O5 0.021(2) 0.023(3) 0.029(3) -0.002(2) -0.002(2) 0.002(2)
O6 0.029(3) 0.032(3) 0.035(3) -0.007(2) 0.001(2) 0.002(2)
O7 0.037(3) 0.025(3) 0.038(3) -0.008(2) 0.001(3) -0.005(2)
O8 0.042(3) 0.034(3) 0.026(3) 0.005(2) -0.006(2) 0.002(3)
O9 0.035(3) 0.039(3) 0.023(3) 0.001(3) -0.006(2) -0.013(3)
C1 0.021(3) 0.012(3) 0.025(4) 0.001(3) -0.003(3) 0.007(3)
C2 0.027(4) 0.023(4) 0.018(4) -0.001(3) 0.005(3) 0.011(3)
C3 0.025(4) 0.033(4) 0.028(4) 0.000(3) 0.004(3) 0.003(3)
C4 0.031(4) 0.029(4) 0.038(5) 0.004(4) -0.013(4) 0.000(3)
C29 0.020(3) 0.013(3) 0.020(3) 0.006(3) -0.004(3) -0.002(3)
C30 0.028(4) 0.019(4) 0.049(5) 0.001(4) -0.015(4) -0.005(3)
C31 0.021(4) 0.031(5) 0.081(7) -0.014(5) -0.025(4) 0.004(3)
C32 0.018(3) 0.019(4) 0.045(5) 0.001(3) 0.000(3) 0.000(3)
C33 0.032(4) 0.021(4) 0.025(4) 0.000(3) -0.002(3) 0.003(3)
C34 0.029(4) 0.022(4) 0.023(4) 0.002(3) -0.006(3) 0.003(3)
C23 0.018(3) 0.016(3) 0.018(3) 0.000(3) -0.001(3) -0.006(3)
C24 0.028(4) 0.021(4) 0.018(4) 0.004(3) -0.004(3) -0.004(3)
C25 0.038(4) 0.021(4) 0.025(4) -0.003(3) -0.002(3) -0.001(3)
C26 0.030(4) 0.025(4) 0.028(4) -0.004(3) -0.001(3) -0.008(3)
C27 0.038(4) 0.024(4) 0.019(4) 0.006(3) -0.008(3) -0.004(3)
C28 0.033(4) 0.020(4) 0.028(4) 0.008(3) -0.013(3) -0.004(3)
C35 0.015(3) 0.014(3) 0.028(4) 0.005(3) -0.006(3) -0.008(3)
C36 0.025(4) 0.015(3) 0.025(4) -0.001(3) -0.007(3) -0.001(3)
C43 0.011(3) 0.018(4) 0.031(4) 0.001(3) -0.004(3) 0.003(3)
C44 0.019(3) 0.026(4) 0.024(4) 0.001(3) -0.006(3) 0.003(3)
C45 0.021(3) 0.031(4) 0.023(4) -0.007(3) -0.006(3) 0.003(3)
C46 0.018(3) 0.023(4) 0.045(5) -0.011(3) -0.012(3) 0.002(3)
C47 0.022(4) 0.018(4) 0.051(5) 0.008(4) -0.013(4) -0.003(3)
C48 0.023(3) 0.019(4) 0.029(4) 0.003(3) -0.005(3) -0.006(3)
C37 0.019(3) 0.016(4) 0.028(4) 0.001(3) -0.001(3) -0.004(3)
C38 0.034(4) 0.022(4) 0.028(4) -0.002(3) 0.004(3) -0.005(3)
C39 0.030(4) 0.020(4) 0.040(5) -0.007(3) 0.008(4) 0.002(3)
C40 0.024(4) 0.024(4) 0.052(5) -0.007(4) -0.004(4) 0.000(3)
C41 0.028(4) 0.031(4) 0.042(5) -0.003(4) -0.010(4) 0.003(3)
C42 0.024(4) 0.021(4) 0.037(4) -0.003(3) -0.009(3) 0.004(3)
C13 0.019(3) 0.015(3) 0.016(3) 0.003(3) -0.004(3) 0.000(3)
C14 0.019(3) 0.021(4) 0.027(4) 0.001(3) -0.001(3) -0.003(3)
C15 0.023(4) 0.027(4) 0.030(4) -0.005(3) -0.012(3) -0.003(3)
C16 0.029(4) 0.023(4) 0.028(4) -0.004(3) -0.003(3) -0.001(3)
C17 0.021(3) 0.021(4) 0.026(4) -0.001(3) -0.007(3) -0.004(3)
C18 0.021(3) 0.010(3) 0.025(4) 0.002(3) -0.002(3) 0.001(3)
C19 0.021(3) 0.019(4) 0.027(4) -0.006(3) -0.003(3) 0.002(3)
C20 0.018(3) 0.022(4) 0.037(4) 0.009(3) -0.009(3) -0.003(3)
C21 0.019(3) 0.021(4) 0.030(4) 0.000(3) 0.001(3) 0.003(3)
C22 0.034(4) 0.013(4) 0.024(4) -0.001(3) 0.005(3) -0.002(3)
C5 0.040(5) 0.049(5) 0.019(4) -0.006(4) -0.004(3) -0.021(4)
C6 0.034(4) 0.034(5) 0.029(4) 0.004(4) -0.004(3) -0.009(4)
C7 0.050(5) 0.032(5) 0.043(5) 0.000(4) -0.002(4) -0.018(4)
C8 0.057(6) 0.040(5) 0.043(6) 0.005(4) 0.009(5) -0.009(5)
C9 0.038(5) 0.025(4) 0.050(5) 0.001(4) -0.006(4) -0.008(4)
C10 0.057(5) 0.023(4) 0.037(5) 0.001(4) -0.003(4) -0.007(4)
C11 0.055(6) 0.029(5) 0.048(6) 0.003(4) -0.004(5) -0.008(4)
C12 0.083(7) 0.025(5) 0.044(6) 0.000(4) -0.001(5) -0.007(5)
C49 0.142(17) 0.18(2) 0.144(19) 0.011(16) -0.044(16) -0.076(16)

loop_
_atom_type_symbol
_atom_type_description
_atom_type_scat_dispersion_real
_atom_type_scat_dispersion_imag
_atom_type_scat_source
C C 0.0033 0.0016 'International Tables Vol C Tables 4.2.6.8 and 6.1.1.4'
H H 0.0000 0.0000 'International Tables Vol C Tables 4.2.6.8 and 6.1.1.4'
O O 0.0106 0.0060 'International Tables Vol C Tables 4.2.6.8 and 6.1.1.4'
P P 0.1023 0.0942 'International Tables Vol C Tables 4.2.6.8 and 6.1.1.4'
S S 0.1246 0.1234 'International Tables Vol C Tables 4.2.6.8 and 6.1.1.4'
Sn Sn -0.6537 1.4246 'International Tables Vol C Tables 4.2.6.8 and 6.1.1.4'

loop_
_geom_angle_atom_site_label_1
_geom_angle_atom_site_label_2
_geom_angle_atom_site_label_3
_geom_angle
_geom_angle_site_symmetry_1
_geom_angle_site_symmetry_3
C1 Sn1 C1 179.998(1) 2_655 .
C1 Sn1 O1 88.2(2) 2_655 2_655
C1 Sn1 O1 91.8(2) . 2_655
C1 Sn1 O1 91.8(2) 2_655 .
C1 Sn1 O1 88.2(2) . .
O1 Sn1 O1 180.0 2_655 .
C1 Sn1 O3 90.1(2) 2_655 2_655
C1 Sn1 O3 89.9(2) . 2_655
O1 Sn1 O3 88.49(16) 2_655 2_655
O1 Sn1 O3 91.51(16) . 2_655
C1 Sn1 O3 89.9(2) 2_655 .
C1 Sn1 O3 90.1(2) . .
O1 Sn1 O3 91.51(16) 2_655 .
O1 Sn1 O3 88.49(16) . .
O3 Sn1 O3 180.0 2_655 .
O9 Sn2 O9 72.8(2) . 2_566
O9 Sn2 C9 102.1(3) . .
O9 Sn2 C9 99.4(3) 2_566 .
O9 Sn2 C5 102.5(3) . .
O9 Sn2 C5 100.6(3) 2_566 .
C9 Sn2 C5 152.0(4) . .
O9 Sn2 O6 79.6(2) . .
O9 Sn2 O6 152.3(2) 2_566 .
C9 Sn2 O6 87.7(3) . .
C5 Sn2 O6 83.7(2) . .
O9 Sn2 O10B 161.4(4) . .
O9 Sn2 O10B 89.7(5) 2_566 .
C9 Sn2 O10B 74.3(5) . .
C5 Sn2 O10B 86.3(4) . .
O6 Sn2 O10B 118.0(5) . .
O9 Sn2 O10A 146.8(4) . .
O9 Sn2 O10A 74.2(4) 2_566 .
C9 Sn2 O10A 86.6(4) . .
C5 Sn2 O10A 80.2(4) . .
O6 Sn2 O10A 133.3(4) . .
O10B Sn2 O10A 18.2(4) . .
O4 S1 O5 114.7(3) . .
O4 S1 O3 112.0(3) . .
O5 S1 O3 111.2(3) . .
O4 S1 C13 107.5(3) . .
O5 S1 C13 107.9(3) . .
O3 S1 C13 102.7(3) . .
O8 S2 O7 113.5(3) . .
O8 S2 O6 111.6(3) . .
O7 S2 O6 112.7(3) . .
O8 S2 C22 107.0(3) . .
O7 S2 C22 105.9(3) . .
O6 S2 C22 105.5(3) . .
O1 P1 C29 112.9(3) . .
O1 P1 C23 110.4(3) . .
C29 P1 C23 110.6(3) . .
O1 P1 C35 110.0(3) . .
C29 P1 C35 106.6(3) . .
C23 P1 C35 106.1(3) . .
O2 P2 C43 111.3(3) . .
O2 P2 C37 110.8(3) . .
C43 P2 C37 109.4(3) . .
O2 P2 C36 114.1(3) . .
C43 P2 C36 106.4(3) . .
C37 P2 C36 104.5(3) . .
P1 O1 Sn1 152.5(3) . .
S1 O3 Sn1 138.2(3) . .
S2 O6 Sn2 123.0(3) . .
Sn2 O9 Sn2 107.2(2) . 2_566
C49 O10A Sn2 149.3(14) . .
C49 O10B Sn2 122.6(15) . .
C2 C1 Sn1 118.1(4) . .
C3 C2 C1 112.3(6) . .
C4 C3 C2 114.8(7) . .
C34 C29 C30 119.7(7) . .
C34 C29 P1 117.7(5) . .
C30 C29 P1 122.4(6) . .
C31 C30 C29 119.0(8) . .
C30 C31 C32 121.8(7) . .
C31 C32 C33 120.1(7) . .
C32 C33 C34 119.1(7) . .
C33 C34 C29 120.3(7) . .
C28 C23 C24 119.4(6) . .
C28 C23 P1 121.6(5) . .
C24 C23 P1 118.9(5) . .
C25 C24 C23 120.4(7) . .
C24 C25 C26 119.2(7) . .
C27 C26 C25 119.3(7) . .
C28 C27 C26 120.6(7) . .
C27 C28 C23 121.0(7) . .
C36 C35 P1 110.9(5) . .
C35 C36 P2 114.4(5) . .
C44 C43 C48 118.6(7) . .
C44 C43 P2 121.9(5) . .
C48 C43 P2 119.5(6) . .
C45 C44 C43 120.7(7) . .
C44 C45 C46 120.2(7) . .
C47 C46 C45 118.5(7) . .
C48 C47 C46 121.9(7) . .
C47 C48 C43 120.0(7) . .
C42 C37 C38 118.4(7) . .
C42 C37 P2 123.7(5) . .
C38 C37 P2 117.9(6) . .
C39 C38 C37 120.9(7) . .
C38 C39 C40 120.8(7) . .
C39 C40 C41 119.9(7) . .
C42 C41 C40 119.2(8) . .
C41 C42 C37 120.8(7) . .
C14 C13 C18 120.6(6) . .
C14 C13 S1 118.6(5) . .
C18 C13 S1 120.8(5) . .
C13 C14 C15 120.8(7) . .
C16 C15 C14 120.3(7) . .
C15 C16 C17 120.8(7) . .
C16 C17 C18 118.3(6) . .
C16 C17 C22 123.2(7) . .
C18 C17 C22 118.4(6) . .
C13 C18 C17 119.2(6) . .
C13 C18 C19 122.2(6) . .
C17 C18 C19 118.6(6) . .
C20 C19 C18 120.9(7) . .
C21 C20 C19 120.8(7) . .
C20 C21 C22 120.0(6) . .
C21 C22 C17 121.0(7) . .
C21 C22 S2 117.4(5) . .
C17 C22 S2 121.5(6) . .
C6 C5 Sn2 113.3(5) . .
C7 C6 C5 113.7(7) . .
C8 C7 C6 113.5(8) . .
C10 C9 Sn2 114.1(6) . .
C9 C10 C11 112.7(7) . .
C12 C11 C10 111.5(8) . .
O10A C49 O10B 33.8(10) . .

loop_
_geom_bond_atom_site_label_1
_geom_bond_atom_site_label_2
_geom_bond_distance
_geom_bond_site_symmetry_2
Sn1 C1 2.113(6) 2_655
Sn1 C1 2.113(6) .
Sn1 O1 2.237(4) 2_655
Sn1 O1 2.237(4) .
Sn1 O3 2.241(5) 2_655
Sn1 O3 2.241(5) .
Sn2 O9 2.099(6) .
Sn2 O9 2.113(6) 2_566
Sn2 C9 2.121(8) .
Sn2 C5 2.125(8) .
Sn2 O6 2.429(5) .
Sn2 O10B 2.479(14) .
Sn2 O10A 2.488(12) .
S1 O4 1.437(5) .
S1 O5 1.441(5) .
S1 O3 1.482(5) .
S1 C13 1.779(7) .
S2 O8 1.455(6) .
S2 O7 1.456(5) .
S2 O6 1.469(5) .
S2 C22 1.766(7) .
P1 O1 1.508(5) .
P1 C29 1.800(7) .
P1 C23 1.803(7) .
P1 C35 1.815(6) .
P2 O2 1.506(5) .
P2 C43 1.801(7) .
P2 C37 1.806(7) .
P2 C36 1.815(7) .
O9 Sn2 2.113(6) 2_566
O10A C49 1.06(2) .
O10B C49 1.40(3) .
C1 C2 1.543(9) .
C2 C3 1.524(10) .
C3 C4 1.495(11) .
C29 C34 1.391(10) .
C29 C30 1.409(10) .
C30 C31 1.356(11) .
C31 C32 1.383(12) .
C32 C33 1.386(10) .
C33 C34 1.389(10) .
C23 C28 1.378(9) .
C23 C24 1.399(10) .
C24 C25 1.385(10) .
C25 C26 1.416(10) .
C26 C27 1.384(11) .
C27 C28 1.369(11) .
C35 C36 1.520(9) .
C43 C44 1.392(10) .
C43 C48 1.404(9) .
C44 C45 1.376(10) .
C45 C46 1.406(11) .
C46 C47 1.374(11) .
C47 C48 1.366(11) .
C37 C42 1.389(10) .
C37 C38 1.395(10) .
C38 C39 1.354(11) .
C39 C40 1.376(12) .
C40 C41 1.387(11) .
C41 C42 1.387(10) .
C13 C14 1.357(9) .
C13 C18 1.417(9) .
C14 C15 1.401(10) .
C15 C16 1.369(10) .
C16 C17 1.419(10) .
C17 C18 1.422(10) .
C17 C22 1.434(10) .
C18 C19 1.434(10) .
C19 C20 1.393(10) .
C20 C21 1.377(11) .
C21 C22 1.401(10) .
C5 C6 1.532(12) .
C6 C7 1.503(11) .
C7 C8 1.502(13) .
C9 C10 1.493(12) .
C10 C11 1.532(12) .
C11 C12 1.499(13) .
